data_4500003
loop_
_publ_author_name
'Scott G. Fleischman'
'Srinivasan S. Kuduva'
'Jennifer A. McMahon'
'Brian Moulton'
'Rosa D. Bailey Walsh'
'Na\'ir Rodr\'iguez-Hornedo'
'Michael J. Zaworotko'

_publ_section_title
;
 Crystal Engineering of the Composition of Pharmaceutical Phases:
 Multiple-Component Crystalline Solids Involving Carbamazepine
;
_journal_issue 6
_journal_name_full 'Crystal Growth & Design'
_journal_page_first 909
_journal_page_last 919
_journal_paper_doi 10.1021/cg034035x
_journal_volume 3
_journal_year 2003
_chemical_formula_sum 'C18 H18 N2 O2'
_chemical_formula_weight 294.34
_chemical_name_systematic
; 
 ? 
;
_space_group_IT_number 2
_symmetry_space_group_name_Hall '-P 1'
_symmetry_space_group_name_H-M 'P -1'
_atom_sites_solution_hydrogens geom
_atom_sites_solution_primary direct
_atom_sites_solution_secondary difmap
_audit_creation_method SHELXL-97
_cell_angle_alpha 95.809(3)
_cell_angle_beta 93.401(4)
_cell_angle_gamma 101.362(3)
_cell_formula_units_Z 2
_cell_length_a 7.3985(15)
_cell_length_b 8.9054(18)
_cell_length_c 11.873(2)
_cell_measurement_temperature 100(2)
_cell_volume 760.5(3)
_computing_structure_refinement 'SHELXL-97 (Sheldrick, 1997)'
_computing_structure_solution 'SHELXS-97 (Sheldrick, 1990)'
_diffrn_ambient_temperature 100(2)
_diffrn_measured_fraction_theta_full 0.912
_diffrn_measured_fraction_theta_max 0.912
_diffrn_radiation_monochromator graphite
_diffrn_radiation_source 'fine-focus sealed tube'
_diffrn_radiation_type MoK\a
_diffrn_radiation_wavelength 0.71073
_diffrn_reflns_av_R_equivalents 0.0343
_diffrn_reflns_av_sigmaI/netI 0.0749
_diffrn_reflns_limit_h_max 6
_diffrn_reflns_limit_h_min -8
_diffrn_reflns_limit_k_max 10
_diffrn_reflns_limit_k_min -10
_diffrn_reflns_limit_l_max 14
_diffrn_reflns_limit_l_min -13
_diffrn_reflns_number 3283
_diffrn_reflns_theta_full 25.00
_diffrn_reflns_theta_max 25.00
_diffrn_reflns_theta_min 1.73
_exptl_absorpt_coefficient_mu 0.085
_exptl_absorpt_correction_T_max 0.9916
_exptl_absorpt_correction_T_min 0.9750
_exptl_crystal_density_diffrn 1.285
_exptl_crystal_density_method 'not measured'
_exptl_crystal_F_000 312
_exptl_crystal_size_max 0.30
_exptl_crystal_size_mid 0.30
_exptl_crystal_size_min 0.10
_refine_diff_density_max 0.494
_refine_diff_density_min -0.662
_refine_diff_density_rms 0.104
_refine_ls_extinction_coef 0.017(15)
_refine_ls_extinction_expression Fc^*^=kFc[1+0.001xFc^2^\l^3^/sin(2\q)]^-1/4^
_refine_ls_extinction_method SHELXL
_refine_ls_goodness_of_fit_ref 1.665
_refine_ls_hydrogen_treatment mixed
_refine_ls_matrix_type full
_refine_ls_number_parameters 202
_refine_ls_number_reflns 2449
_refine_ls_number_restraints 0
_refine_ls_restrained_S_all 1.665
_refine_ls_R_factor_all 0.1104
_refine_ls_R_factor_gt 0.0768
_refine_ls_shift/su_max 0.000
_refine_ls_shift/su_mean 0.000
_refine_ls_structure_factor_coef Fsqd
_refine_ls_weighting_details 'calc w=1/[\s^2^(Fo^2^)+(0.1000P)^2^+0.0000P] where P=(Fo^2^+2Fc^2^)/3'
_refine_ls_weighting_scheme calc
_refine_ls_wR_factor_gt 0.2089
_refine_ls_wR_factor_ref 0.2669
_reflns_number_gt 1824
_reflns_number_total 2449
_reflns_threshold_expression >2sigma(I)
_cod_data_source_file jm431.cif
_cod_data_source_block jm431
_cod_database_code 4500003

loop_
_symmetry_equiv_pos_as_xyz
'x, y, z'
'-x, -y, -z'

loop_
_atom_site_label
_atom_site_type_symbol
_atom_site_fract_x
_atom_site_fract_y
_atom_site_fract_z
_atom_site_U_iso_or_equiv
_atom_site_adp_type
_atom_site_occupancy
_atom_site_symmetry_multiplicity
_atom_site_calc_flag
_atom_site_refinement_flags
_atom_site_disorder_assembly
_atom_site_disorder_group
O1 O 1.0407(3) 0.1193(3) 0.3890(2) 0.0265(7) Uani 1 1 d . . .
N1 N 0.8308(3) 0.0601(3) 0.2349(3) 0.0237(8) Uani 1 1 d . . .
N2 N 0.8327(3) -0.1076(3) 0.3743(3) 0.0277(8) Uani 1 1 d . . .
H2A H 0.8796 -0.1349 0.4372 0.033 Uiso 1 1 calc R . .
H2B H 0.7371 -0.1690 0.3350 0.033 Uiso 1 1 calc R . .
C1 C 0.8785(4) 0.2176(4) 0.2085(3) 0.0231(9) Uani 1 1 d . . .
C14 C 0.6704(4) -0.0352(4) 0.1748(3) 0.0214(9) Uani 1 1 d . . .
C9 C 0.4934(4) -0.0051(4) 0.1885(3) 0.0249(9) Uani 1 1 d . . .
C10 C 0.3407(4) -0.1057(4) 0.1299(3) 0.0265(9) Uani 1 1 d . . .
H10 H 0.2201 -0.0883 0.1411 0.032 Uiso 1 1 calc R . .
C13 C 0.6908(4) -0.1617(4) 0.0989(3) 0.0269(9) Uani 1 1 d . . .
H13 H 0.8106 -0.1813 0.0882 0.032 Uiso 1 1 calc R . .
C7 C 0.5788(4) 0.2698(4) 0.2791(3) 0.0254(9) Uani 1 1 d . . .
H7 H 0.5378 0.3466 0.3267 0.031 Uiso 1 1 calc R . .
C15 C 0.9076(4) 0.0286(4) 0.3383(3) 0.0215(8) Uani 1 1 d . . .
C8 C 0.4657(4) 0.1311(4) 0.2616(3) 0.0238(9) Uani 1 1 d . . .
H8 H 0.3559 0.1191 0.3004 0.029 Uiso 1 1 calc R . .
C2 C 1.0426(4) 0.2668(4) 0.1597(3) 0.0270(9) Uani 1 1 d . . .
H2 H 1.1199 0.1960 0.1407 0.032 Uiso 1 1 calc R . .
C5 C 0.8144(4) 0.4717(4) 0.2124(3) 0.0279(9) Uani 1 1 d . . .
H5 H 0.7376 0.5430 0.2309 0.033 Uiso 1 1 calc R . .
C12 C 0.5381(4) -0.2571(4) 0.0402(3) 0.0268(9) Uani 1 1 d . . .
H12 H 0.5531 -0.3419 -0.0112 0.032 Uiso 1 1 calc R . .
C11 C 0.3613(4) -0.2300(4) 0.0557(3) 0.0264(9) Uani 1 1 d . . .
H11 H 0.2560 -0.2965 0.0156 0.032 Uiso 1 1 calc R . .
C3 C 1.0936(4) 0.4186(4) 0.1388(3) 0.0303(10) Uani 1 1 d . . .
H3 H 1.2067 0.4525 0.1062 0.036 Uiso 1 1 calc R . .
C4 C 0.9802(4) 0.5213(4) 0.1651(3) 0.0273(9) Uani 1 1 d . . .
H4 H 1.0156 0.6257 0.1509 0.033 Uiso 1 1 calc R . .
C6 C 0.7591(4) 0.3178(4) 0.2333(3) 0.0251(9) Uani 1 1 d . . .
O2 O 0.5080(3) 0.3620(3) 0.6474(2) 0.0364(8) Uani 1 1 d . . .
C17 C 0.6498(4) 0.3588(5) 0.6012(3) 0.0310(10) Uani 1 1 d . . .
C18 C 0.7655(5) 0.5014(5) 0.5648(4) 0.0407(11) Uani 1 1 d . . .
H18A H 0.7113 0.5906 0.5876 0.061 Uiso 1 1 calc R . .
H18B H 0.7692 0.4889 0.4820 0.061 Uiso 1 1 calc R . .
H18C H 0.8914 0.5176 0.6010 0.061 Uiso 1 1 calc R . .
C16 C 0.7151(6) 0.2119(6) 0.5767(4) 0.0473(12) Uani 1 1 d . . .
H16A H 0.8224 0.2117 0.6291 0.071 Uiso 1 1 calc R . .
H16B H 0.7502 0.2025 0.4983 0.071 Uiso 1 1 calc R . .
H16C H 0.6156 0.1247 0.5864 0.071 Uiso 1 1 calc R . .

loop_
_atom_site_aniso_label
_atom_site_aniso_U_11
_atom_site_aniso_U_22
_atom_site_aniso_U_33
_atom_site_aniso_U_23
_atom_site_aniso_U_13
_atom_site_aniso_U_12
O1 0.0131(11) 0.0341(15) 0.0308(15) 0.0127(12) -0.0041(10) -0.0014(10)
N1 0.0132(13) 0.0279(17) 0.0310(18) 0.0139(14) -0.0028(11) 0.0029(11)
N2 0.0175(14) 0.0309(17) 0.0327(18) 0.0157(15) -0.0086(12) -0.0028(11)
C1 0.0148(15) 0.029(2) 0.0248(19) 0.0107(16) -0.0067(13) 0.0010(13)
C14 0.0150(15) 0.0229(18) 0.028(2) 0.0130(16) -0.0016(13) 0.0033(13)
C9 0.0174(16) 0.030(2) 0.029(2) 0.0160(17) 0.0007(14) 0.0044(14)
C10 0.0130(15) 0.031(2) 0.036(2) 0.0155(18) -0.0007(14) 0.0019(14)
C13 0.0158(16) 0.033(2) 0.035(2) 0.0166(18) 0.0015(14) 0.0066(14)
C7 0.0178(16) 0.033(2) 0.028(2) 0.0085(17) 0.0015(14) 0.0089(15)
C15 0.0105(15) 0.029(2) 0.027(2) 0.0100(16) 0.0013(13) 0.0058(13)
C8 0.0145(15) 0.031(2) 0.027(2) 0.0084(16) 0.0023(13) 0.0055(14)
C2 0.0136(16) 0.034(2) 0.036(2) 0.0133(18) -0.0026(14) 0.0070(14)
C5 0.0166(16) 0.032(2) 0.037(2) 0.0122(18) -0.0018(15) 0.0072(14)
C12 0.0269(18) 0.0263(19) 0.028(2) 0.0074(17) 0.0003(15) 0.0048(14)
C11 0.0198(16) 0.0264(19) 0.031(2) 0.0120(17) -0.0054(14) -0.0013(14)
C3 0.0143(16) 0.041(2) 0.038(2) 0.0198(19) 0.0021(15) 0.0034(15)
C4 0.0199(17) 0.029(2) 0.033(2) 0.0130(17) -0.0032(15) 0.0012(14)
C6 0.0142(16) 0.032(2) 0.030(2) 0.0120(17) -0.0022(14) 0.0031(14)
O2 0.0196(13) 0.0351(16) 0.0544(19) 0.0060(14) 0.0080(12) 0.0035(11)
C17 0.0149(16) 0.045(2) 0.033(2) 0.0082(19) -0.0047(15) 0.0063(15)
C18 0.0172(17) 0.058(3) 0.047(3) 0.017(2) 0.0047(16) 0.0019(17)
C16 0.050(2) 0.060(3) 0.044(3) 0.019(2) 0.011(2) 0.031(2)

loop_
_atom_type_symbol
_atom_type_description
_atom_type_scat_dispersion_real
_atom_type_scat_dispersion_imag
_atom_type_scat_source
C C 0.0033 0.0016 'International Tables Vol C Tables 4.2.6.8 and 6.1.1.4'
H H 0.0000 0.0000 'International Tables Vol C Tables 4.2.6.8 and 6.1.1.4'
N N 0.0061 0.0033 'International Tables Vol C Tables 4.2.6.8 and 6.1.1.4'
O O 0.0106 0.0060 'International Tables Vol C Tables 4.2.6.8 and 6.1.1.4'

loop_
_geom_angle_atom_site_label_1
_geom_angle_atom_site_label_2
_geom_angle_atom_site_label_3
_geom_angle
_geom_angle_site_symmetry_1
_geom_angle_site_symmetry_3
_geom_angle_publ_flag
C15 N1 C14 123.1(2) . . ?
C15 N1 C1 116.8(3) . . ?
C14 N1 C1 116.9(2) . . ?
C2 C1 C6 121.1(3) . . ?
C2 C1 N1 119.4(3) . . ?
C6 C1 N1 119.4(3) . . ?
C9 C14 C13 119.5(3) . . ?
C9 C14 N1 121.6(3) . . ?
C13 C14 N1 118.9(3) . . ?
C10 C9 C14 118.9(3) . . ?
C10 C9 C8 119.5(3) . . ?
C14 C9 C8 121.6(3) . . ?
C11 C10 C9 121.3(3) . . ?
C12 C13 C14 120.4(3) . . ?
C8 C7 C6 127.8(3) . . ?
O1 C15 N2 123.3(3) . . ?
O1 C15 N1 120.1(3) . . ?
N2 C15 N1 116.5(3) . . ?
C7 C8 C9 126.8(3) . . ?
C3 C2 C1 120.0(3) . . ?
C4 C5 C6 120.8(3) . . ?
C13 C12 C11 120.4(4) . . ?
C10 C11 C12 119.5(3) . . ?
C2 C3 C4 120.1(3) . . ?
C3 C4 C5 120.0(3) . . ?
C1 C6 C5 117.9(3) . . ?
C1 C6 C7 123.4(3) . . ?
C5 C6 C7 118.7(3) . . ?
O2 C17 C16 121.2(3) . . ?
O2 C17 C18 121.8(3) . . ?
C16 C17 C18 117.0(3) . . ?

loop_
_geom_bond_atom_site_label_1
_geom_bond_atom_site_label_2
_geom_bond_distance
_geom_bond_site_symmetry_2
_geom_bond_publ_flag
O1 C15 1.225(4) . ?
N1 C15 1.399(4) . ?
N1 C14 1.421(4) . ?
N1 C1 1.448(4) . ?
N2 C15 1.353(4) . ?
C1 C2 1.388(4) . ?
C1 C6 1.397(5) . ?
C14 C9 1.403(4) . ?
C14 C13 1.407(5) . ?
C9 C10 1.395(5) . ?
C9 C8 1.474(5) . ?
C10 C11 1.382(6) . ?
C13 C12 1.376(5) . ?
C7 C8 1.338(5) . ?
C7 C6 1.473(4) . ?
C2 C3 1.382(5) . ?
C5 C4 1.391(4) . ?
C5 C6 1.402(5) . ?
C12 C11 1.395(5) . ?
C3 C4 1.384(5) . ?
O2 C17 1.216(4) . ?
C17 C16 1.489(6) . ?
C17 C18 1.503(5) . ?

loop_
_geom_torsion_atom_site_label_1
_geom_torsion_atom_site_label_2
_geom_torsion_atom_site_label_3
_geom_torsion_atom_site_label_4
_geom_torsion
_geom_torsion_site_symmetry_1
_geom_torsion_site_symmetry_2
_geom_torsion_site_symmetry_3
_geom_torsion_site_symmetry_4
_geom_torsion_publ_flag
C15 N1 C1 C2 83.7(4) . . . . ?
C14 N1 C1 C2 -115.6(3) . . . . ?
C15 N1 C1 C6 -95.9(3) . . . . ?
C14 N1 C1 C6 64.8(5) . . . . ?
C15 N1 C14 C9 94.0(4) . . . . ?
C1 N1 C14 C9 -65.3(4) . . . . ?
C15 N1 C14 C13 -86.6(4) . . . . ?
C1 N1 C14 C13 114.0(3) . . . . ?
C13 C14 C9 C10 2.6(4) . . . . ?
N1 C14 C9 C10 -178.0(3) . . . . ?
C13 C14 C9 C8 -176.3(3) . . . . ?
N1 C14 C9 C8 3.1(4) . . . . ?
C14 C9 C10 C11 -2.5(5) . . . . ?
C8 C9 C10 C11 176.4(3) . . . . ?
C9 C14 C13 C12 -1.3(4) . . . . ?
N1 C14 C13 C12 179.4(3) . . . . ?
C14 N1 C15 O1 -176.3(3) . . . . ?
C1 N1 C15 O1 -17.0(4) . . . . ?
C14 N1 C15 N2 6.6(5) . . . . ?
C1 N1 C15 N2 165.9(3) . . . . ?
C6 C7 C8 C9 -2.3(5) . . . . ?
C10 C9 C8 C7 -145.3(3) . . . . ?
C14 C9 C8 C7 33.6(5) . . . . ?
C6 C1 C2 C3 2.5(5) . . . . ?
N1 C1 C2 C3 -177.1(3) . . . . ?
C14 C13 C12 C11 -0.4(5) . . . . ?
C9 C10 C11 C12 0.9(5) . . . . ?
C13 C12 C11 C10 0.6(5) . . . . ?
C1 C2 C3 C4 -0.8(6) . . . . ?
C2 C3 C4 C5 -0.2(6) . . . . ?
C6 C5 C4 C3 -0.5(5) . . . . ?
C2 C1 C6 C5 -3.1(5) . . . . ?
N1 C1 C6 C5 176.5(3) . . . . ?
C2 C1 C6 C7 176.5(3) . . . . ?
N1 C1 C6 C7 -3.9(5) . . . . ?
C4 C5 C6 C1 2.1(5) . . . . ?
C4 C5 C6 C7 -177.5(3) . . . . ?
C8 C7 C6 C1 -30.4(5) . . . . ?
C8 C7 C6 C5 149.1(4) . . . . ?

loop_
_cod_related_entry_id
_cod_related_entry_database
_cod_related_entry_code
1 ChemSpider 30661265
